data_2011605
loop_
_publ_author_name
'Thompson, Hugh W.'
'Brunskill, Andrew P. J.'
'Lalancette, Roger A.'

_publ_section_title
;
 (+)-Gibberellin C: hydrogen-bonding pattern of the monohydrate of a
 non-racemic pentacyclic diterpenoid
;
_journal_issue 12
_journal_name_full 'Acta Crystallographica Section C'
_journal_page_first 1507
_journal_page_last 1509
_journal_paper_doi 10.1107/S0108270100013135
_journal_volume 56
_journal_year 2000
_chemical_formula_moiety 'C19 H24 O6 , H2 O'
_chemical_formula_sum 'C19 H26 O7'
_chemical_formula_weight 366.40
_chemical_melting_point 538
_chemical_name_common '(+)-Gibberellin C'
_chemical_name_systematic
;
 (+)-2\b,4a\a-dihydroxy-1,7-dimethyl-8-oxo-4b\b,7\a-gibbane-1\a,10\b-
 dicarboxylic acid-1,4a-lactone
;
_space_group_IT_number 19
_symmetry_cell_setting orthorhombic
_symmetry_space_group_name_Hall 'P 2ac 2ab'
_symmetry_space_group_name_H-M 'P 21 21 21'
_audit_creation_method SHELXL-97
_cell_angle_alpha 90.00
_cell_angle_beta 90.00
_cell_angle_gamma 90.00
_cell_formula_units_Z 4
_cell_length_a 9.7300(10)
_cell_length_b 10.661(2)
_cell_length_c 17.898(3)
_cell_measurement_reflns_used 39
_cell_measurement_temperature 293(2)
_cell_measurement_theta_max 13.95
_cell_measurement_theta_min 4.17
_cell_volume 1856.6(5)
_computing_cell_refinement XSCANS
_computing_data_collection 'XSCANS (Siemens, 1996)'
_computing_data_reduction XSCANS
_computing_molecular_graphics SHELXL97
_computing_publication_material SHELXL97
_computing_structure_refinement 'SHELXL97 (Sheldrick, 1997)'
_computing_structure_solution 'SHELXS97 (Sheldrick, 1997)'
_diffrn_ambient_temperature 293(2)
_diffrn_measured_fraction_theta_full .999
_diffrn_measured_fraction_theta_max .999
_diffrn_measurement_device 'Siemens P4'
_diffrn_measurement_method '2\q/\q scans'
_diffrn_radiation_monochromator graphite
_diffrn_radiation_source 'normal-focus sealed tube'
_diffrn_radiation_type MoK\a
_diffrn_radiation_wavelength .71073
_diffrn_reflns_av_R_equivalents .063
_diffrn_reflns_av_sigmaI/netI .092
_diffrn_reflns_limit_h_max 11
_diffrn_reflns_limit_h_min -11
_diffrn_reflns_limit_k_max 12
_diffrn_reflns_limit_k_min -12
_diffrn_reflns_limit_l_max 21
_diffrn_reflns_limit_l_min -21
_diffrn_reflns_number 3758
_diffrn_reflns_theta_full 24.99
_diffrn_reflns_theta_max 24.99
_diffrn_reflns_theta_min 2.28
_diffrn_standards_decay_% 'Variation < 1'
_diffrn_standards_interval_count 97
_diffrn_standards_number 3
_exptl_absorpt_coefficient_mu .100
_exptl_absorpt_correction_type none
_exptl_crystal_colour colorless
_exptl_crystal_density_diffrn 1.311
_exptl_crystal_density_method 'not measured'
_exptl_crystal_description Rhombohedron
_exptl_crystal_F_000 784
_exptl_crystal_size_max .40
_exptl_crystal_size_mid .30
_exptl_crystal_size_min .20
_refine_diff_density_max .31
_refine_diff_density_min -.17
_refine_ls_extinction_coef .0034(10)
_refine_ls_extinction_method 'SHELXL97 (Sheldrick, 1997)'
_refine_ls_goodness_of_fit_ref 1.02
_refine_ls_hydrogen_treatment mixed
_refine_ls_matrix_type full
_refine_ls_number_parameters 247
_refine_ls_number_reflns 1879
_refine_ls_number_restraints 0
_refine_ls_restrained_S_all 1.02
_refine_ls_R_factor_all .117
_refine_ls_R_factor_gt .053
_refine_ls_shift/su_max <0.001
_refine_ls_shift/su_mean .00
_refine_ls_structure_factor_coef Fsqd
_refine_ls_weighting_details 'calc w = 1/[\s^2^(Fo^2^)+(0.0359P)^2^] where P=(Fo^2^+2Fc^2^)/3'
_refine_ls_weighting_scheme calc
_refine_ls_wR_factor_ref .108
_reflns_number_gt 1054
_reflns_number_total 1879
_reflns_threshold_expression I>2\s(I)
_cod_data_source_file fr1300.cif
_cod_data_source_block I
_cod_depositor_comments
;
The following automatic conversions were performed:
'_symmetry_cell_setting' value 'Orthorhombic' changed to 'orthorhombic'
according to '/home/saulius/struct/CIF-dictionaries/cif_core.dic'
dictionary named 'cif_core.dic' version 2.4.1 from 2010-06-29.

Automatic conversion script
Id: cif_fix_enum 1527 2010-12-29 10:47:43Z saulius 

The following automatic conversions were performed:

'_symmetry_cell_setting' value 'Orthorhombic' changed to
'orthorhombic' according to
/home/saulius/struct/CIF-dictionaries/cif_core.dic dictionary named
'cif_core.dic' version 2.4.1 from 2010-06-29.

Automatic conversion script
Id: cif_fix_values 1715 2011-07-08 13:25:40Z adriana 
;
_cod_database_code 2011605
_cod_database_fobs_code 2011605

loop_
_symmetry_equiv_pos_as_xyz
'x, y, z'
'-x+1/2, -y, z+1/2'
'-x, y+1/2, -z+1/2'
'x+1/2, -y+1/2, -z'

loop_
_atom_site_label
_atom_site_fract_x
_atom_site_fract_y
_atom_site_fract_z
_atom_site_U_iso_or_equiv
_atom_site_adp_type
_atom_site_calc_flag
_atom_site_refinement_flags
_atom_site_occupancy
_atom_site_disorder_assembly
_atom_site_disorder_group
_atom_site_type_symbol
O1 .1933(4) .5707(4) .7472(2) .0553(11) Uani d . 1 . . O
O2 .6888(5) .2159(3) .6040(2) .0634(13) Uani d . 1 . . O
O3 .7335(4) .3052(4) .71322(19) .0582(12) Uani d . 1 . . O
O4 .6641(5) .7805(3) .5551(2) .0623(12) Uani d . 1 . . O
O5 .5026(4) .6364(3) .5350(2) .0441(10) Uani d . 1 . . O
O6 .7986(4) .4545(4) .4036(2) .0613(13) Uani d . 1 . . O
O7 .5625(5) .9829(4) .6327(2) .0606(13) Uani d . 1 . . O
C1 .7299(5) .5688(5) .5151(3) .0393(13) Uani d . 1 . . C
C2 .7379(6) .5687(5) .4278(3) .0462(14) Uani d . 1 . . C
C3 .5957(6) .5808(7) .3913(3) .0599(17) Uani d . 1 . . C
C4 .4837(6) .5000(6) .4268(3) .0524(16) Uani d . 1 . . C
C4A .4987(6) .5019(5) .5115(3) .0390(13) Uani d . 1 . . C
C4B .3995(5) .4296(5) .5594(3) .0369(13) Uani d . 1 . . C
C5 .2464(6) .4592(5) .5609(3) .0499(16) Uani d . 1 . . C
C6 .1761(6) .3734(5) .6181(3) .0506(16) Uani d . 1 . . C
C7 .2514(6) .3673(5) .6942(3) .0412(14) Uani d . 1 . . C
C8 .2754(6) .5030(6) .7146(3) .0419(15) Uani d . 1 . . C
C9 .4152(5) .5422(4) .6864(3) .0389(14) Uani d . 1 . . C
C9A .4648(5) .4289(5) .6385(3) .0335(12) Uani d . 1 . . C
C10 .6223(5) .4298(5) .6226(3) .0337(12) Uani d . 1 . . C
C10A .6405(5) .4583(4) .5384(3) .0345(14) Uani d . 1 . . C
C11 .3996(6) .3217(4) .6827(3) .0407(15) Uani d . 1 . . C
C12 .6864(6) .3052(5) .6440(3) .0382(13) Uani d . 1 . . C
C13 .8710(5) .5777(5) .5499(3) .0546(16) Uani d . 1 . . C
C14 .6342(7) .6739(5) .5371(3) .0444(15) Uani d . 1 . . C
C15 .1690(7) .2933(5) .7509(3) .0640(19) Uani d . 1 . . C
H3 .7673 .2365 .7227 .087 Uiso calc R 1 . . H
H6 .891(7) .469(6) .398(3) .092 Uiso d . 1 . . H
H7A .577(7) .905(6) .605(3) .091 Uiso d . 1 . . H
H7B .627(6) 1.044(6) .622(4) .091 Uiso d . 1 . . H
H2 .7956 .6389 .4115 .055 Uiso calc R 1 . . H
H3A .5673 .6680 .3937 .072 Uiso calc R 1 . . H
H3B .6036 .5583 .3390 .072 Uiso calc R 1 . . H
H4A .3939 .5320 .4129 .063 Uiso calc R 1 . . H
H4B .4911 .4145 .4087 .063 Uiso calc R 1 . . H
H4C .4058 .3427 .5419 .044 Uiso calc R 1 . . H
H5A .2070 .4457 .5118 .060 Uiso calc R 1 . . H
H5B .2324 .5463 .5745 .060 Uiso calc R 1 . . H
H6A .1703 .2894 .5975 .061 Uiso calc R 1 . . H
H6B .0831 .4030 .6263 .061 Uiso calc R 1 . . H
H9A .4776 .5577 .7276 .047 Uiso calc R 1 . . H
H9B .4086 .6175 .6562 .047 Uiso calc R 1 . . H
H10 .6654 .4969 .6519 .040 Uiso calc R 1 . . H
H10A .6685 .3824 .5115 .041 Uiso calc R 1 . . H
H11A .4458 .3094 .7302 .049 Uiso calc R 1 . . H
H11B .4019 .2439 .6546 .049 Uiso calc R 1 . . H
H13A .9253 .5071 .5345 .066 Uiso calc R 1 . . H
H13B .8626 .5780 .6033 .066 Uiso calc R 1 . . H
H13C .9147 .6538 .5338 .066 Uiso calc R 1 . . H
H15A .1659 .2067 .7363 .077 Uiso calc R 1 . . H
H15B .0772 .3260 .7533 .077 Uiso calc R 1 . . H
H15C .2116 .3003 .7991 .077 Uiso calc R 1 . . H

loop_
_atom_site_aniso_label
_atom_site_aniso_U_11
_atom_site_aniso_U_22
_atom_site_aniso_U_33
_atom_site_aniso_U_12
_atom_site_aniso_U_13
_atom_site_aniso_U_23
O1 .052(3) .051(2) .062(2) -.001(2) .009(2) -.028(2)
O2 .102(4) .034(2) .055(2) .020(3) -.007(3) -.004(2)
O3 .071(3) .050(2) .054(2) .010(2) -.018(2) .010(2)
O4 .073(3) .033(2) .081(3) -.001(2) .010(3) -.006(2)
O5 .050(3) .0337(19) .049(2) .007(2) .006(2) .0078(18)
O6 .059(3) .051(2) .074(3) .003(2) .021(2) -.009(2)
O7 .064(3) .053(2) .065(3) -.002(2) -.002(3) -.014(2)
C1 .039(3) .029(2) .051(3) .002(3) .006(3) .000(3)
C2 .048(4) .037(3) .053(3) .003(4) .018(3) .001(3)
C3 .063(4) .074(4) .043(3) -.002(4) .002(3) .005(4)
C4 .052(4) .061(4) .044(3) .007(4) .004(3) -.001(3)
C4A .045(3) .034(3) .038(3) .002(3) -.002(3) .001(3)
C4B .037(3) .035(3) .039(3) .004(3) -.003(3) -.002(3)
C5 .053(4) .060(4) .037(3) -.007(3) -.008(3) -.001(3)
C6 .047(4) .051(3) .054(4) -.003(3) .000(3) -.012(3)
C7 .046(4) .034(3) .043(3) -.009(3) .009(3) .004(3)
C8 .051(4) .045(3) .031(3) .001(3) -.007(3) -.010(3)
C9 .042(4) .037(3) .038(3) -.003(3) -.002(3) -.001(3)
C9A .036(3) .029(2) .036(3) .002(3) -.004(2) .003(3)
C10 .040(3) .024(2) .037(3) .002(3) -.008(2) .001(3)
C10A .041(3) .027(3) .035(3) .003(2) .003(3) -.005(2)
C11 .056(4) .024(3) .042(3) -.002(3) -.004(3) -.002(3)
C12 .039(4) .037(3) .038(3) .001(3) -.003(3) .006(3)
C13 .054(4) .044(3) .065(4) -.012(3) .000(3) .011(3)
C14 .056(5) .034(3) .043(3) -.003(3) .009(3) .006(3)
C15 .073(5) .054(4) .065(4) -.004(4) .013(4) -.011(4)

loop_
_atom_type_symbol
_atom_type_description
_atom_type_scat_dispersion_real
_atom_type_scat_dispersion_imag
_atom_type_scat_source
C C .0033 .0016 'International Tables Vol C Tables 4.2.6.8 and 6.1.1.4'
H H .0000 .0000 'International Tables Vol C Tables 4.2.6.8 and 6.1.1.4'
O O .0106 .0060 'International Tables Vol C Tables 4.2.6.8 and 6.1.1.4'

loop_
_geom_angle_atom_site_label_1
_geom_angle_atom_site_label_2
_geom_angle_atom_site_label_3
_geom_angle
C14 O5 C4A 108.5(4)
C14 C1 C13 114.0(5)
C14 C1 C10A 98.7(4)
C13 C1 C10A 117.1(4)
C14 C1 C2 106.9(4)
C13 C1 C2 111.5(5)
C10A C1 C2 107.5(4)
O6 C2 C3 108.5(5)
O6 C2 C1 109.0(5)
C3 C2 C1 112.3(4)
C4 C3 C2 114.8(5)
C4A C4 C3 109.8(5)
O5 C4A C4 107.1(4)
C4B C4A C4 119.9(5)
O5 C4A C10A 100.3(4)
O5 C4A C4B 110.3(4)
C4B C4A C10A 104.1(4)
C4 C4A C10A 113.3(5)
C4A C4B C5 122.2(5)
C4A C4B C9A 105.1(4)
C5 C4B C9A 112.6(4)
C4B C5 C6 109.0(5)
C5 C6 C7 113.6(5)
C8 C7 C15 114.7(5)
C8 C7 C11 101.0(5)
C15 C7 C11 114.9(5)
C8 C7 C6 104.3(4)
C15 C7 C6 111.1(5)
C11 C7 C6 109.9(4)
O1 C8 C7 125.5(6)
O1 C8 C9 125.7(5)
C7 C8 C9 108.8(5)
C8 C9 C9A 104.4(4)
C11 C9A C4B 107.8(4)
C11 C9A C9 99.6(3)
C4B C9A C9 111.8(4)
C11 C9A C10 120.5(4)
C4B C9A C10 103.6(4)
C9 C9A C10 113.6(4)
C12 C10 C10A 111.7(4)
C12 C10 C9A 110.7(4)
C10A C10 C9A 107.0(4)
C1 C10A C4A 101.2(4)
C1 C10A C10 118.9(4)
C4A C10A C10 105.2(4)
C9A C11 C7 102.8(4)
O2 C12 O3 123.9(5)
O2 C12 C10 123.7(5)
O3 C12 C10 112.3(4)
O4 C14 O5 120.9(6)
O4 C14 C1 128.0(6)
O5 C14 C1 111.1(5)
C12 O3 H3 109.5
C2 O6 H6 107(4)
H7A O7 H7B 114(6)
O6 C2 H2 109.0
C3 C2 H2 109.0
C1 C2 H2 109.0
C4 C3 H3A 108.6
C2 C3 H3A 108.6
C4 C3 H3B 108.6
C2 C3 H3B 108.6
H3A C3 H3B 107.6
C4A C4 H4A 109.7
C3 C4 H4A 109.7
C4A C4 H4B 109.7
C3 C4 H4B 109.7
H4A C4 H4B 108.2
C4A C4B H4C 105.2
C5 C4B H4C 105.2
C9A C4B H4C 105.2
C4B C5 H5A 109.9
C6 C5 H5A 109.9
C4B C5 H5B 109.9
C6 C5 H5B 109.9
H5A C5 H5B 108.3
C5 C6 H6A 108.8
C7 C6 H6A 108.8
C5 C6 H6B 108.8
C7 C6 H6B 108.8
H6A C6 H6B 107.7
C8 C9 H9A 110.9
C9A C9 H9A 110.9
C8 C9 H9B 110.9
C9A C9 H9B 110.9
H9A C9 H9B 108.9
C12 C10 H10 109.1
C10A C10 H10 109.1
C9A C10 H10 109.1
C1 C10A H10A 110.3
C4A C10A H10A 110.3
C10 C10A H10A 110.3
C9A C11 H11A 111.2
C7 C11 H11A 111.2
C9A C11 H11B 111.2
C7 C11 H11B 111.2
H11A C11 H11B 109.1
C1 C13 H13A 109.5
C1 C13 H13B 109.5
H13A C13 H13B 109.5
C1 C13 H13C 109.5
H13A C13 H13C 109.5
H13B C13 H13C 109.5
C7 C15 H15A 109.5
C7 C15 H15B 109.5
H15A C15 H15B 109.5
C7 C15 H15C 109.5
H15A C15 H15C 109.5
H15B C15 H15C 109.5

loop_
_geom_bond_atom_site_label_1
_geom_bond_atom_site_label_2
_geom_bond_site_symmetry_2
_geom_bond_distance
_geom_bond_publ_flag
O1 C8 . 1.224(6) ?
O2 C12 . 1.191(5) ?
O3 C12 . 1.320(6) ?
O4 C14 . 1.216(6) ?
O5 C14 . 1.342(7) ?
O5 C4A . 1.496(6) ?
O6 C2 . 1.420(6) ?
C1 C14 . 1.509(7) ?
C1 C13 . 1.510(7) ?
C1 C10A . 1.522(7) ?
C1 C2 . 1.565(7) ?
C2 C3 . 1.535(8) ?
C3 C4 . 1.528(8) ?
C4 C4A . 1.522(6) ?
C4A C4B . 1.503(7) ?
C4A C10A . 1.533(7) ?
C4B C5 . 1.523(7) ?
C4B C9A . 1.553(6) ?
C5 C6 . 1.534(7) ?
C6 C7 . 1.547(7) ?
C7 C8 . 1.510(7) ?
C7 C15 . 1.516(7) ?
C7 C11 . 1.535(8) ?
C8 C9 . 1.511(7) ?
C9 C9A . 1.557(6) ?
C9A C11 . 1.528(6) ?
C9A C10 . 1.558(7) ?
C10 C12 . 1.517(7) ?
C10 C10A . 1.549(7) ?
O3 H3 . .8200 ?
O6 H6 . .92(7) ?
O7 H7A . .98(7) ?
O7 H7B . .92(7) ?
C2 H2 . .9800 ?
C3 H3A . .9700 ?
C3 H3B . .9700 ?
C4 H4A . .9700 ?
C4 H4B . .9700 ?
C4B H4C . .9800 ?
C5 H5A . .9700 ?
C5 H5B . .9700 ?
C6 H6A . .9700 ?
C6 H6B . .9700 ?
C9 H9A . .9700 ?
C9 H9B . .9700 ?
C10 H10 . .9800 ?
C10A H10A . .9800 ?
C11 H11A . .9700 ?
C11 H11B . .9700 ?
C13 H13A . .9600 ?
C13 H13B . .9600 ?
C13 H13C . .9600 ?
C15 H15A . .9600 ?
C15 H15B . .9600 ?
C15 H15C . .9600 ?

loop_
_geom_torsion_atom_site_label_1
_geom_torsion_atom_site_label_2
_geom_torsion_atom_site_label_3
_geom_torsion_atom_site_label_4
_geom_torsion
C14 C1 C2 O6 -165.9(4)
C13 C1 C2 O6 68.8(6)
C10A C1 C2 O6 -60.8(5)
C14 C1 C2 C3 -45.7(7)
C13 C1 C2 C3 -170.9(5)
C10A C1 C2 C3 59.5(6)
O6 C2 C3 C4 77.0(6)
C1 C2 C3 C4 -43.5(7)
C2 C3 C4 C4A 40.5(7)
C14 O5 C4A C4B 136.0(5)
C14 O5 C4A C4 -91.9(5)
C14 O5 C4A C10A 26.6(5)
C3 C4 C4A O5 53.0(6)
C3 C4 C4A C4B 179.6(5)
C3 C4 C4A C10A -56.7(7)
O5 C4A C4B C5 62.7(6)
C4 C4A C4B C5 -62.4(7)
C10A C4A C4B C5 169.6(5)
O5 C4A C4B C9A -67.1(5)
C4 C4A C4B C9A 167.8(5)
C10A C4A C4B C9A 39.8(5)
C4A C4B C5 C6 -177.1(4)
C9A C4B C5 C6 -50.5(6)
C4B C5 C6 C7 47.4(6)
C5 C6 C7 C8 49.5(6)
C5 C6 C7 C15 173.6(5)
C5 C6 C7 C11 -58.1(6)
C15 C7 C8 O1 -35.9(8)
C11 C7 C8 O1 -160.1(5)
C6 C7 C8 O1 85.8(6)
C15 C7 C8 C9 145.7(5)
C11 C7 C8 C9 21.5(6)
C6 C7 C8 C9 -92.6(5)
O1 C8 C9 C9A -170.8(5)
C7 C8 C9 C9A 7.6(6)
C4A C4B C9A C11 -160.3(4)
C5 C4B C9A C11 64.5(6)
C4A C4B C9A C9 91.2(5)
C5 C4B C9A C9 -44.0(6)
C4A C4B C9A C10 -31.5(5)
C5 C4B C9A C10 -166.8(4)
C8 C9 C9A C11 -33.5(5)
C8 C9 C9A C4B 80.2(5)
C8 C9 C9A C10 -163.0(4)
C11 C9A C10 C12 9.9(6)
C4B C9A C10 C12 -110.6(5)
C9 C9A C10 C12 127.9(4)
C11 C9A C10 C10A 131.9(4)
C4B C9A C10 C10A 11.3(5)
C9 C9A C10 C10A -110.1(5)
C14 C1 C10A C4A 41.3(4)
C13 C1 C10A C4A 164.1(5)
C2 C1 C10A C4A -69.6(5)
C14 C1 C10A C10 -73.1(5)
C13 C1 C10A C10 49.6(7)
C2 C1 C10A C10 176.0(4)
O5 C4A C10A C1 -42.2(5)
C4B C4A C10A C1 -156.4(4)
C4 C4A C10A C1 71.7(6)
O5 C4A C10A C10 82.2(4)
C4B C4A C10A C10 -32.1(5)
C4 C4A C10A C10 -164.0(5)
C12 C10 C10A C1 -114.2(5)
C9A C10 C10A C1 124.6(5)
C12 C10 C10A C4A 133.5(4)
C9A C10 C10A C4A 12.3(5)
C4B C9A C11 C7 -69.1(5)
C9 C9A C11 C7 47.7(4)
C10 C9A C11 C7 172.5(4)
C8 C7 C11 C9A -43.2(5)
C15 C7 C11 C9A -167.2(4)
C6 C7 C11 C9A 66.5(5)
C10A C10 C12 O2 -34.4(8)
C9A C10 C12 O2 84.7(7)
C10A C10 C12 O3 148.5(5)
C9A C10 C12 O3 -92.4(5)
C4A O5 C14 O4 -179.6(5)
C4A O5 C14 C1 .2(6)
C13 C1 C14 O4 27.9(8)
C10A C1 C14 O4 152.9(6)
C2 C1 C14 O4 -95.7(7)
C13 C1 C14 O5 -151.8(5)
C10A C1 C14 O5 -26.9(5)
C2 C1 C14 O5 84.5(6)

loop_
_cod_related_entry_id
_cod_related_entry_database
_cod_related_entry_code
1 ChemSpider 21182261
